data_7710432
loop_
_publ_author_name
'Dong, Wenjing'
'Yang, Dawei'
'Mei, Tao'
'Wang, Baomin'
'Qu, Jingping'

_publ_section_title
;
 Reversible Binding of Dinitrogen on a Thiolate-Bridged Cobalt-Ruthenium
 Complex Supported by a Flexible Bidentate Phosphine Ligand
;
_journal_name_full 'Dalton Transactions'
_journal_paper_doi 10.1039/D2DT01534J
_journal_year 2022
_chemical_formula_moiety 'C40 H47 Cl2 Co P2 Ru S3, C4 H8 O'
_chemical_formula_sum 'C44 H55 Cl2 Co O P2 Ru S3'
_chemical_formula_weight 988.90
_space_group_crystal_system triclinic
_space_group_IT_number 2
_space_group_name_Hall '-P 1'
_space_group_name_H-M_alt 'P -1'
_atom_sites_solution_hydrogens geom
_audit_creation_date 2022-05-31
_audit_creation_method
;
Olex2 1.2
(compiled 2018.05.29 svn.r3508 for OlexSys, GUI svn.r5506)
;
_audit_update_record
;
2022-05-31 deposited with the CCDC.	2022-06-06 downloaded from the CCDC.
;
_cell_angle_alpha 94.842(2)
_cell_angle_beta 105.592(2)
_cell_angle_gamma 93.863(2)
_cell_formula_units_Z 2
_cell_length_a 11.4855(10)
_cell_length_b 12.5440(11)
_cell_length_c 15.9637(14)
_cell_measurement_reflns_used 9916
_cell_measurement_temperature 295.0
_cell_measurement_theta_max 28.087
_cell_measurement_theta_min 2.352
_cell_volume 2197.7(3)
_computing_cell_refinement 'SAINT v8.34A (Bruker, 2013)'
_computing_data_collection 'Bruker SMART'
_computing_data_reduction 'SAINT v8.34A (Bruker, 2013)'
_computing_molecular_graphics 'Olex2 (Dolomanov et al., 2009)'
_computing_publication_material 'Olex2 (Dolomanov et al., 2009)'
_computing_structure_refinement 'ShelXL (Sheldrick, 2015)'
_computing_structure_solution 'SHELXT 2018/2 (Sheldrick, 2018)'
_diffrn_ambient_temperature 295.0
_diffrn_measured_fraction_theta_full 0.999
_diffrn_measured_fraction_theta_max 0.985
_diffrn_measurement_device_type 'CCD area detector'
_diffrn_measurement_method 'phi and omega scans'
_diffrn_radiation_monochromator graphite
_diffrn_radiation_type MoK\a
_diffrn_radiation_wavelength 0.71073
_diffrn_reflns_av_R_equivalents 0.0744
_diffrn_reflns_av_unetI/netI 0.1030
_diffrn_reflns_Laue_measured_fraction_full 0.999
_diffrn_reflns_Laue_measured_fraction_max 0.985
_diffrn_reflns_limit_h_max 15
_diffrn_reflns_limit_h_min -15
_diffrn_reflns_limit_k_max 16
_diffrn_reflns_limit_k_min -16
_diffrn_reflns_limit_l_max 21
_diffrn_reflns_limit_l_min -21
_diffrn_reflns_number 35296
_diffrn_reflns_point_group_measured_fraction_full 0.999
_diffrn_reflns_point_group_measured_fraction_max 0.985
_diffrn_reflns_theta_full 25.242
_diffrn_reflns_theta_max 28.230
_diffrn_reflns_theta_min 1.997
_diffrn_source 'sealed tube'
_exptl_absorpt_coefficient_mu 1.092
_exptl_absorpt_correction_T_max 0.7457
_exptl_absorpt_correction_T_min 0.6935
_exptl_absorpt_correction_type none
_exptl_absorpt_process_details
;
SADABS-2014/3 (Bruker,2014/3) was used for absorption correction.
wR2(int) was 0.0898 before and 0.0561 after correction.
The Ratio of minimum to maximum transmission is 0.9300.
The \l/2 correction factor is 0.00150.
;
_exptl_crystal_colour black
_exptl_crystal_colour_primary black
_exptl_crystal_density_diffrn 1.494
_exptl_crystal_description block
_exptl_crystal_F_000 1020
_exptl_crystal_size_max 0.4
_exptl_crystal_size_mid 0.21
_exptl_crystal_size_min 0.18
_exptl_transmission_factor_max 0.7457
_exptl_transmission_factor_min 0.6935
_refine_diff_density_max 0.705
_refine_diff_density_min -0.844
_refine_diff_density_rms 0.105
_refine_ls_extinction_method none
_refine_ls_goodness_of_fit_ref 1.021
_refine_ls_hydrogen_treatment 'riding mode'
_refine_ls_matrix_type full
_refine_ls_number_parameters 492
_refine_ls_number_reflns 10702
_refine_ls_number_restraints 71
_refine_ls_restrained_S_all 1.030
_refine_ls_R_factor_all 0.1323
_refine_ls_R_factor_gt 0.0581
_refine_ls_shift/su_max 0.001
_refine_ls_shift/su_mean 0.000
_refine_ls_structure_factor_coef Fsqd
_refine_ls_weighting_details 'w=1/[\s^2^(Fo^2^)+(0.0460P)^2^+1.9417P] where P=(Fo^2^+2Fc^2^)/3'
_refine_ls_weighting_scheme calc
_refine_ls_wR_factor_gt 0.1031
_refine_ls_wR_factor_ref 0.1268
_reflns_Friedel_coverage 0.000
_reflns_number_gt 6177
_reflns_number_total 10702
_reflns_threshold_expression 'I > 2\s(I)'
_cod_data_source_file d2dt01534j2.cif
_cod_data_source_block 1_CCDC4
_cod_database_code 7710432
_shelx_shelxl_version_number 2018/3
_shelx_space_group_comment
;
The symmetry employed for this shelxl refinement is uniquely defined
by the following loop, which should always be used as a source of
symmetry information in preference to the above space-group names.
They are only intended as comments.
;
_shelx_estimated_absorpt_t_max 0.828
_shelx_estimated_absorpt_t_min 0.669
_olex2_refinement_description
;
1. Fixed Uiso
 At 1.2 times of:
  All C(H) groups, All C(H,H) groups
 At 1.5 times of:
  All C(H,H,H) groups
2. Restrained distances
 C42-C41 = C42-C43 = C43-C44
 1.45 with sigma of 0.02
 C43-C42
 1.45 with sigma of 0.02
 O1-C41 \\sim O1-C44
 with sigma of 0.02
3. Uiso/Uaniso restraints and constraints
O1 \\sim C41 \\sim C44 \\sim C43 \\sim C42: within 2A with sigma of 0.01 and
sigma for terminal atoms of 0.02
Uanis(C18) \\sim Ueq: with sigma of 0.01 and sigma for terminal atoms of 0.02
4. Rigid body (RIGU) restrains
 O1, C41, C44, C43, C42
 with sigma for 1-2 distances of 0.001 and sigma for 1-3 distances of 0.001
5.a Secondary CH2 refined with riding coordinates:
 C11(H11A,H11B), C12(H12A,H12B), C13(H13A,H13B), C14(H14A,H14B), C27(H27A,
 H27B), C28(H28A,H28B), C41(H41A,H41B), C44(H44A,H44B), C43(H43A,H43B),
 C42(H42A,H42B)
5.b Aromatic/amide H refined with riding coordinates:
 C16(H16), C17(H17), C18(H18), C19(H19), C20(H20), C22(H22), C23(H23),
 C24(H24), C25(H25), C26(H26), C30(H30), C31(H31), C32(H32), C33(H33), C34(H34),
  C36(H36), C37(H37), C38(H38), C39(H39), C40(H40)
5.c Idealised Me refined as rotating group:
 C6(H6A,H6B,H6C), C7(H7A,H7B,H7C), C8(H8A,H8B,H8C), C9(H9A,H9B,H9C), C10(H10A,
 H10B,H10C)
;
_olex2_submission_special_instructions 'No special instructions were received'

loop_
_space_group_symop_operation_xyz
'x, y, z'
'-x, -y, -z'

loop_
_atom_site_label
_atom_site_type_symbol
_atom_site_fract_x
_atom_site_fract_y
_atom_site_fract_z
_atom_site_U_iso_or_equiv
_atom_site_adp_type
_atom_site_occupancy
_atom_site_site_symmetry_order
_atom_site_calc_flag
_atom_site_refinement_flags_posn
_atom_site_refinement_flags_adp
_atom_site_refinement_flags_occupancy
_atom_site_disorder_assembly
_atom_site_disorder_group
Ru1 Ru 0.32069(3) 0.74513(3) 0.65787(2) 0.02998(11) Uani 1 1 d . . . . .
Co1 Co 0.25674(5) 0.54868(5) 0.79045(4) 0.03530(16) Uani 1 1 d . . . . .
Cl1 Cl 0.51528(10) 0.71800(10) 0.75139(8) 0.0491(3) Uani 1 1 d . . . . .
Cl2 Cl 0.12444(9) 0.76231(9) 0.55472(7) 0.0390(3) Uani 1 1 d . . . . .
S1 S 0.24608(10) 0.72620(9) 0.78590(7) 0.0359(3) Uani 1 1 d . . . . .
S2 S 0.29139(10) 0.54454(9) 0.65677(7) 0.0372(3) Uani 1 1 d . . . . .
S3 S 0.06262(11) 0.51734(10) 0.72950(8) 0.0464(3) Uani 1 1 d . . . . .
P1 P 0.34762(10) 0.92614(9) 0.67604(8) 0.0361(3) Uani 1 1 d . . . . .
P2 P 0.38984(10) 0.76356(9) 0.53866(8) 0.0350(3) Uani 1 1 d . . . . .
C1 C 0.4200(4) 0.4858(4) 0.8528(3) 0.0450(12) Uani 1 1 d . . . . .
C2 C 0.3211(5) 0.4035(4) 0.8304(3) 0.0482(13) Uani 1 1 d . . . . .
C3 C 0.2363(5) 0.4334(4) 0.8755(3) 0.0508(13) Uani 1 1 d . . . . .
C4 C 0.2773(5) 0.5356(4) 0.9222(3) 0.0467(12) Uani 1 1 d . . . . .
C5 C 0.3929(5) 0.5671(4) 0.9096(3) 0.0472(13) Uani 1 1 d . . . . .
C6 C 0.5328(5) 0.4777(5) 0.8256(4) 0.0675(16) Uani 1 1 d . . . . .
H6A H 0.513793 0.472598 0.762933 0.101 Uiso 1 1 calc GR . . . .
H6B H 0.569931 0.414928 0.845870 0.101 Uiso 1 1 calc GR . . . .
H6C H 0.587928 0.540477 0.850270 0.101 Uiso 1 1 calc GR . . . .
C7 C 0.3175(6) 0.3003(4) 0.7760(4) 0.0733(18) Uani 1 1 d . . . . .
H7A H 0.234613 0.272032 0.750014 0.110 Uiso 1 1 calc GR . . . .
H7B H 0.359668 0.249818 0.812066 0.110 Uiso 1 1 calc GR . . . .
H7C H 0.355915 0.312623 0.730684 0.110 Uiso 1 1 calc GR . . . .
C8 C 0.1258(6) 0.3642(5) 0.8782(4) 0.0806(19) Uani 1 1 d . . . . .
H8A H 0.068097 0.408744 0.893193 0.121 Uiso 1 1 calc GR . . . .
H8B H 0.148582 0.314763 0.921169 0.121 Uiso 1 1 calc GR . . . .
H8C H 0.089962 0.324831 0.821781 0.121 Uiso 1 1 calc GR . . . .
C9 C 0.2148(6) 0.5983(5) 0.9793(4) 0.0760(18) Uani 1 1 d . . . . .
H9A H 0.227363 0.673587 0.974153 0.114 Uiso 1 1 calc GR . . . .
H9B H 0.247739 0.585227 1.039125 0.114 Uiso 1 1 calc GR . . . .
H9C H 0.129349 0.575885 0.961099 0.114 Uiso 1 1 calc GR . . . .
C10 C 0.4752(5) 0.6647(4) 0.9549(3) 0.0643(16) Uani 1 1 d . . . . .
H10A H 0.524862 0.687148 0.918728 0.096 Uiso 1 1 calc GR . . . .
H10B H 0.526042 0.648004 1.009627 0.096 Uiso 1 1 calc GR . . . .
H10C H 0.427304 0.721610 0.965412 0.096 Uiso 1 1 calc GR . . . .
C11 C 0.0820(4) 0.7336(4) 0.7590(3) 0.0489(13) Uani 1 1 d . . . . .
H11A H 0.056576 0.732809 0.812230 0.059 Uiso 1 1 calc R . . . .
H11B H 0.063150 0.801210 0.735618 0.059 Uiso 1 1 calc R . . . .
C12 C 0.0117(4) 0.6435(4) 0.6943(3) 0.0487(13) Uani 1 1 d . . . . .
H12A H 0.023633 0.651981 0.637239 0.058 Uiso 1 1 calc R . . . .
H12B H -0.074168 0.644481 0.689544 0.058 Uiso 1 1 calc R . . . .
C13 C 0.0596(5) 0.4407(4) 0.6279(3) 0.0566(14) Uani 1 1 d . . . . .
H13A H 0.083922 0.369613 0.639514 0.068 Uiso 1 1 calc R . . . .
H13B H -0.022577 0.432424 0.589682 0.068 Uiso 1 1 calc R . . . .
C14 C 0.1431(4) 0.4946(4) 0.5827(3) 0.0475(12) Uani 1 1 d . . . . .
H14A H 0.104966 0.554262 0.555204 0.057 Uiso 1 1 calc R . . . .
H14B H 0.154576 0.443829 0.536996 0.057 Uiso 1 1 calc R . . . .
C15 C 0.4671(4) 0.9965(4) 0.7679(4) 0.0470(13) Uani 1 1 d . . . . .
C16 C 0.5304(5) 1.0935(4) 0.7625(4) 0.0712(17) Uani 1 1 d . . . . .
H16 H 0.513033 1.124828 0.710271 0.085 Uiso 1 1 calc R . . . .
C17 C 0.6184(6) 1.1428(5) 0.8344(6) 0.096(2) Uani 1 1 d . . . . .
H17 H 0.661351 1.206477 0.829607 0.115 Uiso 1 1 calc R . . . .
C18 C 0.6438(7) 1.1007(6) 0.9116(6) 0.098(2) Uani 1 1 d . U . . .
H18 H 0.702597 1.136075 0.959592 0.118 Uiso 1 1 calc R . . . .
C19 C 0.5838(6) 1.0074(6) 0.9191(5) 0.093(2) Uani 1 1 d . . . . .
H19 H 0.601575 0.977720 0.972024 0.111 Uiso 1 1 calc R . . . .
C20 C 0.4950(5) 0.9558(5) 0.8468(4) 0.0657(16) Uani 1 1 d . . . . .
H20 H 0.453497 0.891760 0.852454 0.079 Uiso 1 1 calc R . . . .
C21 C 0.2173(4) 0.9967(3) 0.6892(3) 0.0401(11) Uani 1 1 d . . . . .
C22 C 0.1372(4) 1.0343(4) 0.6194(3) 0.0496(13) Uani 1 1 d . . . . .
H22 H 0.150255 1.025533 0.564318 0.059 Uiso 1 1 calc R . . . .
C23 C 0.0382(5) 1.0846(4) 0.6299(4) 0.0636(16) Uani 1 1 d . . . . .
H23 H -0.012898 1.111968 0.582618 0.076 Uiso 1 1 calc R . . . .
C24 C 0.0153(5) 1.0944(4) 0.7093(5) 0.0698(17) Uani 1 1 d . . . . .
H24 H -0.052594 1.126841 0.715903 0.084 Uiso 1 1 calc R . . . .
C25 C 0.0921(5) 1.0565(4) 0.7794(4) 0.0647(16) Uani 1 1 d . . . . .
H25 H 0.076837 1.063536 0.833881 0.078 Uiso 1 1 calc R . . . .
C26 C 0.1936(5) 1.0073(4) 0.7689(3) 0.0501(13) Uani 1 1 d . . . . .
H26 H 0.245575 0.981437 0.816618 0.060 Uiso 1 1 calc R . . . .
C27 C 0.3854(4) 0.9782(4) 0.5806(3) 0.0489(13) Uani 1 1 d . . . . .
H27A H 0.344194 1.042126 0.566768 0.059 Uiso 1 1 calc R . . . .
H27B H 0.472122 0.997839 0.594719 0.059 Uiso 1 1 calc R . . . .
C28 C 0.3475(4) 0.8945(4) 0.5022(3) 0.0448(12) Uani 1 1 d . . . . .
H28A H 0.387749 0.913173 0.458582 0.054 Uiso 1 1 calc R . . . .
H28B H 0.260462 0.891061 0.476284 0.054 Uiso 1 1 calc R . . . .
C29 C 0.3308(4) 0.6680(4) 0.4416(3) 0.0417(11) Uani 1 1 d . . . . .
C30 C 0.2709(5) 0.6979(5) 0.3606(4) 0.0584(14) Uani 1 1 d . . . . .
H30 H 0.255725 0.769239 0.354961 0.070 Uiso 1 1 calc R . . . .
C31 C 0.2335(5) 0.6225(6) 0.2881(4) 0.0714(18) Uani 1 1 d . . . . .
H31 H 0.191643 0.642668 0.234326 0.086 Uiso 1 1 calc R . . . .
C32 C 0.2584(5) 0.5180(5) 0.2958(4) 0.0675(17) Uani 1 1 d . . . . .
H32 H 0.236044 0.468027 0.246506 0.081 Uiso 1 1 calc R . . . .
C33 C 0.3154(5) 0.4867(5) 0.3748(4) 0.0642(16) Uani 1 1 d . . . . .
H33 H 0.330433 0.415276 0.379663 0.077 Uiso 1 1 calc R . . . .
C34 C 0.3508(5) 0.5610(4) 0.4477(4) 0.0536(13) Uani 1 1 d . . . . .
H34 H 0.388680 0.538962 0.501685 0.064 Uiso 1 1 calc R . . . .
C35 C 0.5529(4) 0.7765(3) 0.5455(3) 0.0375(11) Uani 1 1 d . . . . .
C36 C 0.5992(4) 0.7351(4) 0.4795(3) 0.0470(12) Uani 1 1 d . . . . .
H36 H 0.547137 0.695300 0.430328 0.056 Uiso 1 1 calc R . . . .
C37 C 0.7213(5) 0.7517(4) 0.4850(4) 0.0582(15) Uani 1 1 d . . . . .
H37 H 0.750644 0.722598 0.439976 0.070 Uiso 1 1 calc R . . . .
C38 C 0.7996(5) 0.8112(5) 0.5569(4) 0.0601(16) Uani 1 1 d . . . . .
H38 H 0.881871 0.822630 0.560785 0.072 Uiso 1 1 calc R . . . .
C39 C 0.7549(5) 0.8535(4) 0.6227(4) 0.0602(15) Uani 1 1 d . . . . .
H39 H 0.807184 0.894304 0.671231 0.072 Uiso 1 1 calc R . . . .
C40 C 0.6332(4) 0.8360(4) 0.6177(3) 0.0469(12) Uani 1 1 d . . . . .
H40 H 0.604674 0.864471 0.663251 0.056 Uiso 1 1 calc R . . . .
O1 O -0.0598(8) 0.7245(8) 0.9369(6) 0.224(3) Uani 1 1 d D U . . .
C41 C -0.0143(12) 0.8315(12) 0.9754(10) 0.235(4) Uani 1 1 d D U . . .
H41A H 0.015252 0.832268 1.038371 0.282 Uiso 1 1 calc R . . . .
H41B H 0.053152 0.855788 0.953757 0.282 Uiso 1 1 calc R . . . .
C44 C -0.1746(12) 0.7351(12) 0.8812(10) 0.242(4) Uani 1 1 d D U . . .
H44A H -0.181338 0.703762 0.822220 0.290 Uiso 1 1 calc R . . . .
H44B H -0.237957 0.700143 0.901823 0.290 Uiso 1 1 calc R . . . .
C43 C -0.1832(13) 0.8446(12) 0.8834(10) 0.271(5) Uani 1 1 d D U . . .
H43A H -0.167549 0.869811 0.831316 0.326 Uiso 1 1 calc R . . . .
H43B H -0.265090 0.859343 0.883382 0.326 Uiso 1 1 calc R . . . .
C42 C -0.1029(13) 0.8989(12) 0.9556(10) 0.263(5) Uani 1 1 d D U . . .
H42A H -0.071561 0.967521 0.942677 0.315 Uiso 1 1 calc R . . . .
H42B H -0.139975 0.910866 1.003057 0.315 Uiso 1 1 calc R . . . .

loop_
_atom_site_aniso_label
_atom_site_aniso_U_11
_atom_site_aniso_U_22
_atom_site_aniso_U_33
_atom_site_aniso_U_23
_atom_site_aniso_U_13
_atom_site_aniso_U_12
Ru1 0.02815(19) 0.02623(18) 0.0371(2) 0.01037(15) 0.00930(15) 0.00331(14)
Co1 0.0387(4) 0.0312(3) 0.0336(4) 0.0108(3) 0.0041(3) 0.0016(3)
Cl1 0.0377(7) 0.0522(7) 0.0552(8) 0.0188(6) 0.0047(6) 0.0053(6)
Cl2 0.0325(6) 0.0401(6) 0.0441(7) 0.0142(5) 0.0069(5) 0.0046(5)
S1 0.0387(6) 0.0313(6) 0.0382(7) 0.0084(5) 0.0103(5) 0.0027(5)
S2 0.0437(7) 0.0317(6) 0.0358(7) 0.0079(5) 0.0085(5) 0.0055(5)
S3 0.0391(7) 0.0475(7) 0.0489(8) 0.0180(6) 0.0047(6) -0.0075(6)
P1 0.0352(7) 0.0265(6) 0.0496(8) 0.0091(5) 0.0152(6) 0.0026(5)
P2 0.0336(7) 0.0327(6) 0.0433(7) 0.0122(5) 0.0149(5) 0.0080(5)
C1 0.042(3) 0.048(3) 0.044(3) 0.026(2) 0.000(2) 0.012(2)
C2 0.063(3) 0.035(3) 0.045(3) 0.016(2) 0.006(3) 0.010(3)
C3 0.056(3) 0.049(3) 0.046(3) 0.028(3) 0.004(3) 0.002(3)
C4 0.059(3) 0.050(3) 0.031(3) 0.018(2) 0.008(2) 0.008(3)
C5 0.054(3) 0.044(3) 0.034(3) 0.016(2) -0.007(2) 0.001(2)
C6 0.050(3) 0.071(4) 0.085(4) 0.030(3) 0.014(3) 0.025(3)
C7 0.092(5) 0.044(3) 0.076(4) 0.011(3) 0.009(3) 0.013(3)
C8 0.088(5) 0.072(4) 0.083(5) 0.036(3) 0.023(4) -0.017(4)
C9 0.089(5) 0.091(5) 0.053(4) 0.014(3) 0.023(3) 0.013(4)
C10 0.068(4) 0.061(4) 0.049(3) 0.011(3) -0.009(3) -0.005(3)
C11 0.039(3) 0.052(3) 0.062(4) 0.019(3) 0.020(2) 0.010(2)
C12 0.034(3) 0.053(3) 0.059(3) 0.025(3) 0.007(2) 0.002(2)
C13 0.057(3) 0.045(3) 0.051(3) 0.009(2) -0.009(3) -0.012(3)
C14 0.058(3) 0.037(3) 0.040(3) 0.003(2) 0.002(2) 0.002(2)
C15 0.035(3) 0.031(3) 0.073(4) -0.001(2) 0.013(2) 0.002(2)
C16 0.064(4) 0.043(3) 0.104(5) -0.004(3) 0.025(4) -0.006(3)
C17 0.070(5) 0.049(4) 0.151(8) -0.031(5) 0.021(5) -0.028(4)
C18 0.072(4) 0.085(5) 0.112(6) -0.033(4) -0.003(4) -0.002(4)
C19 0.093(5) 0.076(5) 0.085(5) -0.012(4) -0.008(4) -0.005(4)
C20 0.060(4) 0.055(4) 0.069(4) -0.008(3) 0.004(3) -0.005(3)
C21 0.042(3) 0.028(2) 0.051(3) 0.002(2) 0.015(2) -0.001(2)
C22 0.046(3) 0.044(3) 0.058(3) 0.006(2) 0.013(3) 0.006(2)
C23 0.046(3) 0.055(4) 0.085(5) 0.011(3) 0.006(3) 0.016(3)
C24 0.050(4) 0.054(4) 0.110(6) -0.001(4) 0.030(4) 0.013(3)
C25 0.070(4) 0.056(4) 0.080(4) -0.001(3) 0.042(4) 0.008(3)
C26 0.054(3) 0.044(3) 0.058(4) 0.012(2) 0.022(3) 0.006(2)
C27 0.050(3) 0.034(3) 0.073(4) 0.019(3) 0.029(3) 0.006(2)
C28 0.044(3) 0.048(3) 0.055(3) 0.027(2) 0.027(2) 0.014(2)
C29 0.039(3) 0.046(3) 0.046(3) 0.009(2) 0.020(2) 0.004(2)
C30 0.053(3) 0.067(4) 0.055(4) 0.008(3) 0.013(3) 0.010(3)
C31 0.061(4) 0.103(5) 0.042(4) 0.008(4) 0.003(3) -0.006(4)
C32 0.059(4) 0.078(5) 0.063(4) -0.015(3) 0.024(3) -0.022(3)
C33 0.067(4) 0.054(4) 0.074(5) -0.005(3) 0.030(3) -0.003(3)
C34 0.059(3) 0.048(3) 0.054(4) 0.005(3) 0.017(3) 0.003(3)
C35 0.035(3) 0.035(2) 0.049(3) 0.017(2) 0.019(2) 0.008(2)
C36 0.047(3) 0.043(3) 0.059(3) 0.015(2) 0.023(3) 0.012(2)
C37 0.055(3) 0.059(3) 0.084(4) 0.031(3) 0.046(3) 0.026(3)
C38 0.033(3) 0.067(4) 0.091(5) 0.041(3) 0.022(3) 0.014(3)
C39 0.046(3) 0.064(4) 0.070(4) 0.022(3) 0.012(3) 0.003(3)
C40 0.039(3) 0.048(3) 0.059(3) 0.013(3) 0.020(3) 0.006(2)
O1 0.160(6) 0.256(8) 0.240(8) -0.021(6) 0.039(5) 0.030(6)
C41 0.156(7) 0.264(9) 0.244(9) -0.037(7) 0.003(6) 0.027(7)
C44 0.161(7) 0.260(9) 0.263(9) -0.061(8) 0.012(6) 0.030(7)
C43 0.190(8) 0.265(10) 0.286(9) -0.062(8) -0.037(6) 0.042(7)
C42 0.179(8) 0.264(9) 0.279(9) -0.064(8) -0.024(7) 0.039(7)

loop_
_atom_type_symbol
_atom_type_description
_atom_type_scat_dispersion_real
_atom_type_scat_dispersion_imag
_atom_type_scat_source
C C 0.0033 0.0016 'International Tables Vol C Tables 4.2.6.8 and 6.1.1.4'
H H 0.0000 0.0000 'International Tables Vol C Tables 4.2.6.8 and 6.1.1.4'
Cl Cl 0.1484 0.1585 'International Tables Vol C Tables 4.2.6.8 and 6.1.1.4'
Co Co 0.3494 0.9721 'International Tables Vol C Tables 4.2.6.8 and 6.1.1.4'
O O 0.0106 0.0060 'International Tables Vol C Tables 4.2.6.8 and 6.1.1.4'
P P 0.1023 0.0942 'International Tables Vol C Tables 4.2.6.8 and 6.1.1.4'
Ru Ru -1.2594 0.8363 'International Tables Vol C Tables 4.2.6.8 and 6.1.1.4'
S S 0.1246 0.1234 'International Tables Vol C Tables 4.2.6.8 and 6.1.1.4'

loop_
_geom_angle_atom_site_label_1
_geom_angle_atom_site_label_2
_geom_angle_atom_site_label_3
_geom_angle
_geom_angle_site_symmetry_1
_geom_angle_site_symmetry_3
_geom_angle_publ_flag
Cl1 Ru1 Cl2 175.76(4) . . ?
Cl1 Ru1 S1 85.71(4) . . ?
Cl1 Ru1 S2 81.29(4) . . ?
Cl2 Ru1 S2 95.99(4) . . ?
S1 Ru1 Cl2 96.93(4) . . ?
S1 Ru1 S2 77.64(4) . . ?
P1 Ru1 Cl1 95.95(4) . . ?
P1 Ru1 Cl2 87.11(4) . . ?
P1 Ru1 S1 95.88(4) . . ?
P1 Ru1 S2 173.09(4) . . ?
P1 Ru1 P2 83.87(4) . . ?
P2 Ru1 Cl1 94.43(4) . . ?
P2 Ru1 Cl2 82.95(4) . . ?
P2 Ru1 S1 179.72(4) . . ?
P2 Ru1 S2 102.61(4) . . ?
S1 Co1 S2 86.98(4) . . ?
S3 Co1 S1 91.12(5) . . ?
S3 Co1 S2 90.44(5) . . ?
C1 Co1 S1 121.39(14) . . ?
C1 Co1 S2 95.71(14) . . ?
C1 Co1 S3 147.11(14) . . ?
C2 Co1 S1 159.74(15) . . ?
C2 Co1 S2 100.77(14) . . ?
C2 Co1 S3 107.36(15) . . ?
C2 Co1 C1 39.75(18) . . ?
C2 Co1 C3 39.19(19) . . ?
C2 Co1 C5 66.35(19) . . ?
C3 Co1 S1 137.52(16) . . ?
C3 Co1 S2 135.45(16) . . ?
C3 Co1 S3 87.18(14) . . ?
C3 Co1 C1 65.98(19) . . ?
C4 Co1 S1 101.22(14) . . ?
C4 Co1 S2 162.43(15) . . ?
C4 Co1 S3 104.77(15) . . ?
C4 Co1 C1 66.75(19) . . ?
C4 Co1 C2 66.64(19) . . ?
C4 Co1 C3 39.41(19) . . ?
C4 Co1 C5 40.09(19) . . ?
C5 Co1 S1 93.80(14) . . ?
C5 Co1 S2 124.64(15) . . ?
C5 Co1 S3 144.76(15) . . ?
C5 Co1 C1 39.25(18) . . ?
C5 Co1 C3 66.06(19) . . ?
Co1 S1 Ru1 98.19(4) . . ?
C11 S1 Ru1 111.06(16) . . ?
C11 S1 Co1 100.99(16) . . ?
Co1 S2 Ru1 95.47(4) . . ?
C14 S2 Ru1 109.06(16) . . ?
C14 S2 Co1 102.80(16) . . ?
C12 S3 Co1 105.84(16) . . ?
C13 S3 Co1 101.37(17) . . ?
C13 S3 C12 102.6(2) . . ?
C15 P1 Ru1 120.52(16) . . ?
C15 P1 C21 99.8(2) . . ?
C15 P1 C27 102.4(2) . . ?
C21 P1 Ru1 116.59(14) . . ?
C21 P1 C27 105.1(2) . . ?
C27 P1 Ru1 110.55(16) . . ?
C28 P2 Ru1 106.23(15) . . ?
C28 P2 C35 100.4(2) . . ?
C29 P2 Ru1 119.38(15) . . ?
C29 P2 C28 104.8(2) . . ?
C29 P2 C35 101.1(2) . . ?
C35 P2 Ru1 122.32(15) . . ?
C2 C1 Co1 69.5(3) . . ?
C2 C1 C6 123.9(5) . . ?
C5 C1 Co1 69.8(3) . . ?
C5 C1 C2 107.5(4) . . ?
C5 C1 C6 128.4(5) . . ?
C6 C1 Co1 130.1(3) . . ?
C1 C2 Co1 70.7(3) . . ?
C1 C2 C7 124.6(5) . . ?
C3 C2 Co1 70.9(3) . . ?
C3 C2 C1 108.0(4) . . ?
C3 C2 C7 127.1(5) . . ?
C7 C2 Co1 128.7(4) . . ?
C2 C3 Co1 69.9(3) . . ?
C2 C3 C8 125.4(5) . . ?
C4 C3 Co1 69.0(3) . . ?
C4 C3 C2 108.5(4) . . ?
C4 C3 C8 126.0(5) . . ?
C8 C3 Co1 130.2(4) . . ?
C3 C4 Co1 71.6(3) . . ?
C3 C4 C5 107.6(5) . . ?
C3 C4 C9 126.5(5) . . ?
C5 C4 Co1 70.8(3) . . ?
C5 C4 C9 125.8(5) . . ?
C9 C4 Co1 125.6(4) . . ?
C1 C5 Co1 71.0(3) . . ?
C1 C5 C4 108.2(4) . . ?
C1 C5 C10 126.0(5) . . ?
C4 C5 Co1 69.1(3) . . ?
C4 C5 C10 125.6(5) . . ?
C10 C5 Co1 129.4(3) . . ?
C1 C6 H6A 109.5 . . ?
C1 C6 H6B 109.5 . . ?
C1 C6 H6C 109.5 . . ?
H6A C6 H6B 109.5 . . ?
H6A C6 H6C 109.5 . . ?
H6B C6 H6C 109.5 . . ?
C2 C7 H7A 109.5 . . ?
C2 C7 H7B 109.5 . . ?
C2 C7 H7C 109.5 . . ?
H7A C7 H7B 109.5 . . ?
H7A C7 H7C 109.5 . . ?
H7B C7 H7C 109.5 . . ?
C3 C8 H8A 109.5 . . ?
C3 C8 H8B 109.5 . . ?
C3 C8 H8C 109.5 . . ?
H8A C8 H8B 109.5 . . ?
H8A C8 H8C 109.5 . . ?
H8B C8 H8C 109.5 . . ?
C4 C9 H9A 109.5 . . ?
C4 C9 H9B 109.5 . . ?
C4 C9 H9C 109.5 . . ?
H9A C9 H9B 109.5 . . ?
H9A C9 H9C 109.5 . . ?
H9B C9 H9C 109.5 . . ?
C5 C10 H10A 109.5 . . ?
C5 C10 H10B 109.5 . . ?
C5 C10 H10C 109.5 . . ?
H10A C10 H10B 109.5 . . ?
H10A C10 H10C 109.5 . . ?
H10B C10 H10C 109.5 . . ?
S1 C11 H11A 109.0 . . ?
S1 C11 H11B 109.0 . . ?
H11A C11 H11B 107.8 . . ?
C12 C11 S1 113.1(3) . . ?
C12 C11 H11A 109.0 . . ?
C12 C11 H11B 109.0 . . ?
S3 C12 H12A 109.8 . . ?
S3 C12 H12B 109.8 . . ?
C11 C12 S3 109.4(3) . . ?
C11 C12 H12A 109.8 . . ?
C11 C12 H12B 109.8 . . ?
H12A C12 H12B 108.2 . . ?
S3 C13 H13A 109.3 . . ?
S3 C13 H13B 109.3 . . ?
H13A C13 H13B 108.0 . . ?
C14 C13 S3 111.5(3) . . ?
C14 C13 H13A 109.3 . . ?
C14 C13 H13B 109.3 . . ?
S2 C14 H14A 108.9 . . ?
S2 C14 H14B 108.9 . . ?
C13 C14 S2 113.2(3) . . ?
C13 C14 H14A 108.9 . . ?
C13 C14 H14B 108.9 . . ?
H14A C14 H14B 107.8 . . ?
C16 C15 P1 123.0(5) . . ?
C20 C15 P1 119.8(4) . . ?
C20 C15 C16 117.2(5) . . ?
C15 C16 H16 120.0 . . ?
C17 C16 C15 120.0(6) . . ?
C17 C16 H16 120.0 . . ?
C16 C17 H17 119.3 . . ?
C18 C17 C16 121.5(7) . . ?
C18 C17 H17 119.3 . . ?
C17 C18 H18 120.0 . . ?
C19 C18 C17 120.0(7) . . ?
C19 C18 H18 120.0 . . ?
C18 C19 H19 120.3 . . ?
C18 C19 C20 119.4(7) . . ?
C20 C19 H19 120.3 . . ?
C15 C20 C19 122.0(6) . . ?
C15 C20 H20 119.0 . . ?
C19 C20 H20 119.0 . . ?
C22 C21 P1 121.9(4) . . ?
C26 C21 P1 119.8(4) . . ?
C26 C21 C22 118.2(5) . . ?
C21 C22 H22 119.4 . . ?
C23 C22 C21 121.2(5) . . ?
C23 C22 H22 119.4 . . ?
C22 C23 H23 120.0 . . ?
C24 C23 C22 120.1(5) . . ?
C24 C23 H23 120.0 . . ?
C23 C24 H24 120.0 . . ?
C23 C24 C25 120.0(5) . . ?
C25 C24 H24 120.0 . . ?
C24 C25 H25 120.1 . . ?
C24 C25 C26 119.7(5) . . ?
C26 C25 H25 120.1 . . ?
C21 C26 C25 120.7(5) . . ?
C21 C26 H26 119.6 . . ?
C25 C26 H26 119.6 . . ?
P1 C27 H27A 109.5 . . ?
P1 C27 H27B 109.5 . . ?
H27A C27 H27B 108.1 . . ?
C28 C27 P1 110.6(3) . . ?
C28 C27 H27A 109.5 . . ?
C28 C27 H27B 109.5 . . ?
P2 C28 H28A 110.0 . . ?
P2 C28 H28B 110.0 . . ?
C27 C28 P2 108.5(3) . . ?
C27 C28 H28A 110.0 . . ?
C27 C28 H28B 110.0 . . ?
H28A C28 H28B 108.4 . . ?
C30 C29 P2 123.1(4) . . ?
C34 C29 P2 118.7(4) . . ?
C34 C29 C30 118.2(5) . . ?
C29 C30 H30 119.8 . . ?
C31 C30 C29 120.5(5) . . ?
C31 C30 H30 119.8 . . ?
C30 C31 H31 120.1 . . ?
C32 C31 C30 119.9(6) . . ?
C32 C31 H31 120.1 . . ?
C31 C32 H32 119.7 . . ?
C33 C32 C31 120.6(6) . . ?
C33 C32 H32 119.7 . . ?
C32 C33 H33 120.1 . . ?
C32 C33 C34 119.9(6) . . ?
C34 C33 H33 120.1 . . ?
C29 C34 H34 119.5 . . ?
C33 C34 C29 121.0(5) . . ?
C33 C34 H34 119.5 . . ?
C36 C35 P2 123.2(4) . . ?
C36 C35 C40 117.7(4) . . ?
C40 C35 P2 119.0(3) . . ?
C35 C36 H36 119.3 . . ?
C35 C36 C37 121.4(5) . . ?
C37 C36 H36 119.3 . . ?
C36 C37 H37 119.9 . . ?
C38 C37 C36 120.1(5) . . ?
C38 C37 H37 119.9 . . ?
C37 C38 H38 120.4 . . ?
C39 C38 C37 119.2(5) . . ?
C39 C38 H38 120.4 . . ?
C38 C39 H39 119.6 . . ?
C38 C39 C40 120.7(5) . . ?
C40 C39 H39 119.6 . . ?
C35 C40 H40 119.6 . . ?
C39 C40 C35 120.9(5) . . ?
C39 C40 H40 119.6 . . ?
C44 O1 C41 104.7(11) . . ?
O1 C41 H41A 109.6 . . ?
O1 C41 H41B 109.6 . . ?
H41A C41 H41B 108.1 . . ?
C42 C41 O1 110.3(12) . . ?
C42 C41 H41A 109.6 . . ?
C42 C41 H41B 109.6 . . ?
O1 C44 H44A 110.8 . . ?
O1 C44 H44B 110.8 . . ?
H44A C44 H44B 108.8 . . ?
C43 C44 O1 104.9(12) . . ?
C43 C44 H44A 110.8 . . ?
C43 C44 H44B 110.8 . . ?
C44 C43 H43A 109.3 . . ?
C44 C43 H43B 109.3 . . ?
H43A C43 H43B 108.0 . . ?
C42 C43 C44 111.5(14) . . ?
C42 C43 H43A 109.3 . . ?
C42 C43 H43B 109.3 . . ?
C41 C42 C43 102.6(13) . . ?
C41 C42 H42A 111.2 . . ?
C41 C42 H42B 111.2 . . ?
C43 C42 H42A 111.2 . . ?
C43 C42 H42B 111.2 . . ?
H42A C42 H42B 109.2 . . ?

loop_
_geom_bond_atom_site_label_1
_geom_bond_atom_site_label_2
_geom_bond_distance
_geom_bond_site_symmetry_2
_geom_bond_publ_flag
Ru1 Cl1 2.3946(12) . ?
Ru1 Cl2 2.4430(11) . ?
Ru1 S1 2.4422(12) . ?
Ru1 S2 2.5140(12) . ?
Ru1 P1 2.2541(12) . ?
Ru1 P2 2.2732(12) . ?
Co1 S1 2.2446(12) . ?
Co1 S2 2.2707(13) . ?
Co1 S3 2.1733(13) . ?
Co1 C1 2.111(4) . ?
Co1 C2 2.095(4) . ?
Co1 C3 2.110(4) . ?
Co1 C4 2.075(4) . ?
Co1 C5 2.096(4) . ?
S1 C11 1.827(4) . ?
S2 C14 1.827(5) . ?
S3 C12 1.806(5) . ?
S3 C13 1.805(5) . ?
P1 C15 1.830(5) . ?
P1 C21 1.839(5) . ?
P1 C27 1.849(5) . ?
P2 C28 1.841(4) . ?
P2 C29 1.819(5) . ?
P2 C35 1.842(4) . ?
C1 C2 1.430(7) . ?
C1 C5 1.413(7) . ?
C1 C6 1.480(7) . ?
C2 C3 1.410(7) . ?
C2 C7 1.488(7) . ?
C3 C4 1.411(7) . ?
C3 C8 1.501(7) . ?
C4 C5 1.430(7) . ?
C4 C9 1.507(7) . ?
C5 C10 1.498(7) . ?
C6 H6A 0.9600 . ?
C6 H6B 0.9600 . ?
C6 H6C 0.9600 . ?
C7 H7A 0.9600 . ?
C7 H7B 0.9600 . ?
C7 H7C 0.9600 . ?
C8 H8A 0.9600 . ?
C8 H8B 0.9600 . ?
C8 H8C 0.9600 . ?
C9 H9A 0.9600 . ?
C9 H9B 0.9600 . ?
C9 H9C 0.9600 . ?
C10 H10A 0.9600 . ?
C10 H10B 0.9600 . ?
C10 H10C 0.9600 . ?
C11 H11A 0.9700 . ?
C11 H11B 0.9700 . ?
C11 C12 1.492(6) . ?
C12 H12A 0.9700 . ?
C12 H12B 0.9700 . ?
C13 H13A 0.9700 . ?
C13 H13B 0.9700 . ?
C13 C14 1.504(6) . ?
C14 H14A 0.9700 . ?
C14 H14B 0.9700 . ?
C15 C16 1.396(7) . ?
C15 C20 1.365(7) . ?
C16 H16 0.9300 . ?
C16 C17 1.376(8) . ?
C17 H17 0.9300 . ?
C17 C18 1.349(10) . ?
C18 H18 0.9300 . ?
C18 C19 1.348(9) . ?
C19 H19 0.9300 . ?
C19 C20 1.394(8) . ?
C20 H20 0.9300 . ?
C21 C22 1.381(6) . ?
C21 C26 1.369(6) . ?
C22 H22 0.9300 . ?
C22 C23 1.378(7) . ?
C23 H23 0.9300 . ?
C23 C24 1.359(8) . ?
C24 H24 0.9300 . ?
C24 C25 1.369(8) . ?
C25 H25 0.9300 . ?
C25 C26 1.397(7) . ?
C26 H26 0.9300 . ?
C27 H27A 0.9700 . ?
C27 H27B 0.9700 . ?
C27 C28 1.510(6) . ?
C28 H28A 0.9700 . ?
C28 H28B 0.9700 . ?
C29 C30 1.388(7) . ?
C29 C34 1.383(6) . ?
C30 H30 0.9300 . ?
C30 C31 1.382(7) . ?
C31 H31 0.9300 . ?
C31 C32 1.368(8) . ?
C32 H32 0.9300 . ?
C32 C33 1.359(8) . ?
C33 H33 0.9300 . ?
C33 C34 1.378(7) . ?
C34 H34 0.9300 . ?
C35 C36 1.381(6) . ?
C35 C40 1.388(6) . ?
C36 H36 0.9300 . ?
C36 C37 1.382(6) . ?
C37 H37 0.9300 . ?
C37 C38 1.376(7) . ?
C38 H38 0.9300 . ?
C38 C39 1.372(7) . ?
C39 H39 0.9300 . ?
C39 C40 1.379(6) . ?
C40 H40 0.9300 . ?
O1 C41 1.430(12) . ?
O1 C44 1.400(11) . ?
C41 H41A 0.9700 . ?
C41 H41B 0.9700 . ?
C41 C42 1.356(13) . ?
C44 H44A 0.9700 . ?
C44 H44B 0.9700 . ?
C44 C43 1.382(13) . ?
C43 H43A 0.9700 . ?
C43 H43B 0.9700 . ?
C43 C42 1.362(10) . ?
C42 H42A 0.9700 . ?
C42 H42B 0.9700 . ?

loop_
_geom_torsion_atom_site_label_1
_geom_torsion_atom_site_label_2
_geom_torsion_atom_site_label_3
_geom_torsion_atom_site_label_4
_geom_torsion
_geom_torsion_site_symmetry_1
_geom_torsion_site_symmetry_2
_geom_torsion_site_symmetry_3
_geom_torsion_site_symmetry_4
_geom_torsion_publ_flag
Ru1 S1 C11 C12 64.1(4) . . . . ?
Ru1 S2 C14 C13 -118.4(3) . . . . ?
Ru1 P1 C15 C16 146.4(4) . . . . ?
Ru1 P1 C15 C20 -35.7(5) . . . . ?
Ru1 P1 C21 C22 -95.5(4) . . . . ?
Ru1 P1 C21 C26 80.6(4) . . . . ?
Ru1 P1 C27 C28 19.6(4) . . . . ?
Ru1 P2 C28 C27 48.8(3) . . . . ?
Ru1 P2 C29 C30 120.2(4) . . . . ?
Ru1 P2 C29 C34 -62.6(4) . . . . ?
Ru1 P2 C35 C36 146.1(3) . . . . ?
Ru1 P2 C35 C40 -38.0(4) . . . . ?
Co1 S1 C11 C12 -39.2(4) . . . . ?
Co1 S2 C14 C13 -17.9(4) . . . . ?
Co1 S3 C12 C11 -35.6(4) . . . . ?
Co1 S3 C13 C14 -48.9(4) . . . . ?
Co1 C1 C2 C3 -61.5(3) . . . . ?
Co1 C1 C2 C7 124.2(5) . . . . ?
Co1 C1 C5 C4 59.3(3) . . . . ?
Co1 C1 C5 C10 -125.4(5) . . . . ?
Co1 C2 C3 C4 -58.2(3) . . . . ?
Co1 C2 C3 C8 125.6(5) . . . . ?
Co1 C3 C4 C5 -62.0(3) . . . . ?
Co1 C3 C4 C9 121.2(5) . . . . ?
Co1 C4 C5 C1 -60.5(3) . . . . ?
Co1 C4 C5 C10 124.3(5) . . . . ?
S1 C11 C12 S3 50.2(4) . . . . ?
S3 C13 C14 S2 44.7(5) . . . . ?
P1 C15 C16 C17 179.3(5) . . . . ?
P1 C15 C20 C19 -178.9(5) . . . . ?
P1 C21 C22 C23 178.3(4) . . . . ?
P1 C21 C26 C25 -177.2(4) . . . . ?
P1 C27 C28 P2 -43.0(4) . . . . ?
P2 C29 C30 C31 176.6(4) . . . . ?
P2 C29 C34 C33 -175.5(4) . . . . ?
P2 C35 C36 C37 176.3(4) . . . . ?
P2 C35 C40 C39 -175.8(4) . . . . ?
C1 C2 C3 Co1 61.3(3) . . . . ?
C1 C2 C3 C4 3.1(5) . . . . ?
C1 C2 C3 C8 -173.0(4) . . . . ?
C2 C1 C5 Co1 -59.5(3) . . . . ?
C2 C1 C5 C4 -0.2(5) . . . . ?
C2 C1 C5 C10 175.0(4) . . . . ?
C2 C3 C4 Co1 58.8(3) . . . . ?
C2 C3 C4 C5 -3.2(5) . . . . ?
C2 C3 C4 C9 179.9(5) . . . . ?
C3 C4 C5 Co1 62.6(3) . . . . ?
C3 C4 C5 C1 2.1(5) . . . . ?
C3 C4 C5 C10 -173.2(4) . . . . ?
C5 C1 C2 Co1 59.7(3) . . . . ?
C5 C1 C2 C3 -1.8(5) . . . . ?
C5 C1 C2 C7 -176.1(4) . . . . ?
C6 C1 C2 Co1 -125.2(5) . . . . ?
C6 C1 C2 C3 173.3(4) . . . . ?
C6 C1 C2 C7 -1.0(7) . . . . ?
C6 C1 C5 Co1 125.7(5) . . . . ?
C6 C1 C5 C4 -175.0(4) . . . . ?
C6 C1 C5 C10 0.2(8) . . . . ?
C7 C2 C3 Co1 -124.6(5) . . . . ?
C7 C2 C3 C4 177.2(5) . . . . ?
C7 C2 C3 C8 1.0(8) . . . . ?
C8 C3 C4 Co1 -125.1(5) . . . . ?
C8 C3 C4 C5 172.9(5) . . . . ?
C8 C3 C4 C9 -3.9(8) . . . . ?
C9 C4 C5 Co1 -120.6(5) . . . . ?
C9 C4 C5 C1 179.0(5) . . . . ?
C9 C4 C5 C10 3.7(8) . . . . ?
C12 S3 C13 C14 60.4(4) . . . . ?
C13 S3 C12 C11 -141.5(3) . . . . ?
C15 P1 C21 C22 133.1(4) . . . . ?
C15 P1 C21 C26 -50.9(4) . . . . ?
C15 P1 C27 C28 149.2(3) . . . . ?
C15 C16 C17 C18 -1.5(10) . . . . ?
C16 C15 C20 C19 -0.8(8) . . . . ?
C16 C17 C18 C19 1.2(12) . . . . ?
C17 C18 C19 C20 -0.6(12) . . . . ?
C18 C19 C20 C15 0.5(10) . . . . ?
C20 C15 C16 C17 1.3(8) . . . . ?
C21 P1 C15 C16 -84.7(5) . . . . ?
C21 P1 C15 C20 93.3(4) . . . . ?
C21 P1 C27 C28 -107.0(3) . . . . ?
C21 C22 C23 C24 -2.5(8) . . . . ?
C22 C21 C26 C25 -1.1(7) . . . . ?
C22 C23 C24 C25 1.6(9) . . . . ?
C23 C24 C25 C26 -0.4(9) . . . . ?
C24 C25 C26 C21 0.2(8) . . . . ?
C26 C21 C22 C23 2.3(7) . . . . ?
C27 P1 C15 C16 23.3(5) . . . . ?
C27 P1 C15 C20 -158.8(4) . . . . ?
C27 P1 C21 C22 27.3(4) . . . . ?
C27 P1 C21 C26 -156.7(4) . . . . ?
C28 P2 C29 C30 1.4(5) . . . . ?
C28 P2 C29 C34 178.6(4) . . . . ?
C28 P2 C35 C36 -97.1(4) . . . . ?
C28 P2 C35 C40 78.9(4) . . . . ?
C29 P2 C28 C27 176.1(3) . . . . ?
C29 P2 C35 C36 10.4(4) . . . . ?
C29 P2 C35 C40 -173.7(4) . . . . ?
C29 C30 C31 C32 -1.6(8) . . . . ?
C30 C29 C34 C33 1.9(7) . . . . ?
C30 C31 C32 C33 2.6(9) . . . . ?
C31 C32 C33 C34 -1.3(8) . . . . ?
C32 C33 C34 C29 -0.9(8) . . . . ?
C34 C29 C30 C31 -0.6(7) . . . . ?
C35 P2 C28 C27 -79.5(3) . . . . ?
C35 P2 C29 C30 -102.5(4) . . . . ?
C35 P2 C29 C34 74.7(4) . . . . ?
C35 C36 C37 C38 -0.5(7) . . . . ?
C36 C35 C40 C39 0.4(7) . . . . ?
C36 C37 C38 C39 0.1(8) . . . . ?
C37 C38 C39 C40 0.6(8) . . . . ?
C38 C39 C40 C35 -0.8(8) . . . . ?
C40 C35 C36 C37 0.3(7) . . . . ?
O1 C41 C42 C43 -21(2) . . . . ?
O1 C44 C43 C42 -20(2) . . . . ?
C41 O1 C44 C43 6.0(17) . . . . ?
C44 O1 C41 C42 9.5(19) . . . . ?
C44 C43 C42 C41 25(2) . . . . ?
